data_7212510
loop_
_publ_author_name
'Liu, Ding'
'Tan, Hua-Qiao'
'Chen, Wei-Lin'
'Li, Yang-Guang'
'Wang, En-Bo'

_publ_section_title
;
 Resolution of chiral polyoxoanion [P2Mo18O62]6&#x2212; with histidine
;
_journal_issue 7
_journal_name_full CrystEngComm
_journal_page_first 2044
_journal_paper_doi 10.1039/c001160f
_journal_volume 12
_journal_year 2010
_chemical_formula_sum 'C18 H73 Mo18 N9 O88 P2'
_chemical_formula_weight 3612.71
_chemical_name_systematic
;
?
;
_space_group_IT_number 4
_symmetry_cell_setting monoclinic
_symmetry_space_group_name_Hall 'P 2yb'
_symmetry_space_group_name_H-M 'P 1 21 1'
_atom_sites_solution_hydrogens none
_atom_sites_solution_primary direct
_atom_sites_solution_secondary difmap
_audit_creation_method SHELXL-97
_cell_angle_alpha 90.00
_cell_angle_beta 112.15(3)
_cell_angle_gamma 90.00
_cell_formula_units_Z 2
_cell_length_a 20.443(4)
_cell_length_b 11.573(2)
_cell_length_c 21.276(4)
_cell_measurement_reflns_used 15320
_cell_measurement_temperature 293(2)
_cell_measurement_theta_max 25.00
_cell_measurement_theta_min 3.04
_cell_volume 4662.1(18)
_computing_structure_refinement 'SHELXL-97 (Sheldrick, 1997)'
_computing_structure_solution 'SHELXS-97 (Sheldrick, 1990)'
_diffrn_ambient_temperature 293(2)
_diffrn_detector_area_resol_mean 0.01
_diffrn_measured_fraction_theta_full 0.996
_diffrn_measured_fraction_theta_max 0.996
_diffrn_measurement_device_type 'Rigaku R-AXIS RAPID IP'
_diffrn_measurement_method Oscillation
_diffrn_radiation_monochromator graphite
_diffrn_radiation_source 'fine-focus sealed tube'
_diffrn_radiation_type MoK\a
_diffrn_radiation_wavelength 0.71073
_diffrn_reflns_av_R_equivalents 0.0338
_diffrn_reflns_av_sigmaI/netI 0.0473
_diffrn_reflns_limit_h_max 24
_diffrn_reflns_limit_h_min -24
_diffrn_reflns_limit_k_max 13
_diffrn_reflns_limit_k_min -13
_diffrn_reflns_limit_l_max 25
_diffrn_reflns_limit_l_min -25
_diffrn_reflns_number 34588
_diffrn_reflns_theta_full 25.00
_diffrn_reflns_theta_max 25.00
_diffrn_reflns_theta_min 3.04
_diffrn_standards_decay_% none
_diffrn_standards_interval_count 0
_diffrn_standards_interval_time 0
_diffrn_standards_number 0
_exptl_absorpt_coefficient_mu 2.493
_exptl_absorpt_correction_T_max 0.623
_exptl_absorpt_correction_T_min 0.555
_exptl_absorpt_correction_type multi-scan
_exptl_absorpt_process_details 'ABSCOR by T.Higashi 8 March, 1995'
_exptl_crystal_colour yellow
_exptl_crystal_density_diffrn 2.574
_exptl_crystal_density_method 'not measured'
_exptl_crystal_description block
_exptl_crystal_F_000 3468
_exptl_crystal_size_max 0.29
_exptl_crystal_size_mid 0.20
_exptl_crystal_size_min 0.19
_refine_diff_density_max 2.281
_refine_diff_density_min -0.810
_refine_diff_density_rms 0.178
_refine_ls_abs_structure_details 'Flack H D (1983), Acta Cryst. A39, 876-881'
_refine_ls_abs_structure_Flack 0.00(4)
_refine_ls_extinction_method SHELXL
_refine_ls_goodness_of_fit_ref 1.045
_refine_ls_hydrogen_treatment none
_refine_ls_matrix_type full
_refine_ls_number_parameters 1111
_refine_ls_number_reflns 15320
_refine_ls_number_restraints 7
_refine_ls_restrained_S_all 1.045
_refine_ls_R_factor_all 0.0387
_refine_ls_R_factor_gt 0.0354
_refine_ls_shift/su_max 0.002
_refine_ls_shift/su_mean 0.000
_refine_ls_structure_factor_coef Fsqd
_refine_ls_weighting_details 'calc w=1/[\s^2^(Fo^2^)+(0.0522P)^2^+28.1846P] where P=(Fo^2^+2Fc^2^)/3'
_refine_ls_weighting_scheme calc
_refine_ls_wR_factor_gt 0.0948
_refine_ls_wR_factor_ref 0.0982
_reflns_number_gt 14526
_reflns_number_total 15320
_reflns_threshold_expression >2sigma(I)
_cod_data_source_file c001160f.txt
_cod_data_source_block 2
_cod_original_cell_volume 4661.7(16)
_cod_original_sg_symbol_H-M P2(1)
_cod_database_code 7212510

loop_
_symmetry_equiv_pos_as_xyz
'x, y, z'
'-x, y+1/2, -z'

loop_
_atom_site_label
_atom_site_type_symbol
_atom_site_fract_x
_atom_site_fract_y
_atom_site_fract_z
_atom_site_U_iso_or_equiv
_atom_site_adp_type
_atom_site_occupancy
_atom_site_symmetry_multiplicity
_atom_site_calc_flag
_atom_site_refinement_flags
Mo1 Mo 0.06453(4) 0.06277(7) 0.66157(4) 0.01158(16) Uani 1 1 d .
Mo2 Mo 0.18011(4) 0.24251(7) 0.77045(4) 0.01200(16) Uani 1 1 d .
Mo3 Mo 0.43148(4) -0.21513(7) 0.84656(4) 0.01314(16) Uani 1 1 d .
Mo4 Mo 0.32501(4) -0.14876(7) 0.95712(4) 0.01207(16) Uani 1 1 d .
Mo5 Mo 0.05506(4) -0.23500(7) 0.71882(4) 0.01159(16) Uani 1 1 d .
Mo6 Mo 0.19783(4) -0.34801(7) 0.83824(4) 0.01161(16) Uani 1 1 d .
Mo7 Mo 0.28727(4) 0.18176(7) 0.66197(4) 0.01419(17) Uani 1 1 d .
Mo8 Mo 0.30248(4) -0.40964(7) 0.72573(4) 0.01226(16) Uani 1 1 d .
Mo9 Mo 0.15934(4) -0.29316(7) 0.60686(4) 0.01175(16) Uani 1 1 d .
Mo10 Mo 0.17099(4) 0.00468(7) 0.55210(4) 0.01359(16) Uani 1 1 d .
Mo11 Mo 0.33689(4) 0.12141(7) 0.90491(4) 0.01238(16) Uani 1 1 d .
Mo12 Mo 0.44266(4) 0.05547(7) 0.79418(4) 0.01487(17) Uani 1 1 d .
Mo13 Mo 0.14369(4) -0.14064(7) 0.94943(4) 0.01269(16) Uani 1 1 d .
Mo14 Mo 0.01914(4) 0.00005(7) 0.81737(4) 0.01226(16) Uani 1 1 d .
Mo15 Mo 0.15995(4) 0.14690(7) 0.92741(4) 0.01255(16) Uani 1 1 d .
Mo16 Mo 0.29477(4) -0.20895(7) 0.53208(4) 0.01573(17) Uani 1 1 d .
Mo17 Mo 0.43798(4) -0.28258(7) 0.67246(4) 0.01584(17) Uani 1 1 d .
Mo18 Mo 0.41653(4) -0.00649(7) 0.61612(4) 0.01660(17) Uani 1 1 d .
P2 P 0.18828(12) -0.0469(2) 0.81365(11) 0.0101(5) Uani 1 1 d .
P1 P 0.30372(12) -0.1160(2) 0.69294(11) 0.0119(5) Uani 1 1 d .
O3 O 0.1130(3) -0.2910(6) 0.6620(3) 0.0157(13) Uani 1 1 d .
O4 O 0.3959(3) 0.0809(5) 0.8664(3) 0.0131(13) Uani 1 1 d .
O5 O 0.2259(3) 0.2168(6) 0.7000(3) 0.0179(14) Uani 1 1 d .
O6 O 0.3608(3) -0.3856(6) 0.6816(3) 0.0181(14) Uani 1 1 d .
O7 O 0.4590(3) 0.0159(6) 0.7203(3) 0.0168(14) Uani 1 1 d .
O8 O 0.4583(3) -0.2462(6) 0.7592(3) 0.0165(14) Uani 1 1 d .
O9 O 0.5055(3) 0.1560(6) 0.8302(3) 0.0217(15) Uani 1 1 d .
O10 O 0.1455(3) -0.0191(5) 0.8589(3) 0.0121(13) Uani 1 1 d .
O11 O 0.1475(3) 0.2272(6) 0.8381(3) 0.0139(13) Uani 1 1 d .
O12 O 0.3642(3) 0.0008(6) 0.9734(3) 0.0137(13) Uani 1 1 d .
O13 O 0.2372(3) -0.3821(5) 0.7800(3) 0.0127(13) Uani 1 1 d .
O14 O 0.3645(3) 0.1479(6) 0.7421(3) 0.0180(14) Uani 1 1 d .
O15 O 0.1529(3) -0.2602(6) 0.9006(3) 0.0142(13) Uani 1 1 d .
O16 O 0.2511(3) 0.1417(5) 0.9405(3) 0.0129(13) Uani 1 1 d .
O17 O 0.2724(3) 0.2043(6) 0.8315(3) 0.0144(13) Uani 1 1 d .
O18 O 0.2787(3) -0.2722(6) 0.8997(3) 0.0148(13) Uani 1 1 d .
O20 O 0.2666(3) -0.0367(5) 0.8589(3) 0.0117(13) Uani 1 1 d .
O21 O 0.1021(3) -0.3652(6) 0.5395(3) 0.0185(14) Uani 1 1 d .
O22 O 0.3822(3) 0.2266(6) 0.9572(3) 0.0159(14) Uani 1 1 d .
O23 O 0.2505(3) -0.1211(6) 0.9804(3) 0.0157(14) Uani 1 1 d .
O24 O 0.0245(3) -0.1560(6) 0.7749(3) 0.0154(14) Uani 1 1 d .
O25 O 0.1548(3) 0.0287(6) 0.9827(3) 0.0185(15) Uani 1 1 d .
O26 O 0.1416(3) -0.1424(6) 0.5757(3) 0.0143(13) Uani 1 1 d .
O27 O 0.0502(3) -0.1033(6) 0.9006(3) 0.0164(14) Uani 1 1 d .
O28 O 0.3468(3) -0.1427(6) 0.6470(3) 0.0134(13) Uani 1 1 d .
O29 O 0.0549(3) 0.1255(6) 0.8746(3) 0.0168(14) Uani 1 1 d .
O30 O 0.3637(4) -0.0798(6) 0.5360(3) 0.0180(14) Uani 1 1 d .
O31 O 0.1009(3) -0.3570(5) 0.7770(3) 0.0141(13) Uani 1 1 d .
O32 O 0.2323(3) -0.2843(6) 0.5569(3) 0.0162(13) Uani 1 1 d .
O33 O 0.1516(3) 0.2672(6) 0.9700(3) 0.0160(14) Uani 1 1 d .
O34 O 0.3944(3) -0.1687(6) 0.9045(3) 0.0170(14) Uani 1 1 d .
O35 O 0.1168(3) 0.0592(5) 0.6121(3) 0.0151(13) Uani 1 1 d .
O36 O 0.1048(3) 0.0384(6) 0.4791(3) 0.0182(15) Uani 1 1 d .
O37 O 0.2179(3) -0.4264(6) 0.6508(3) 0.0140(13) Uani 1 1 d .
O38 O 0.0235(3) 0.0594(5) 0.7418(3) 0.0145(13) Uani 1 1 d .
O39 O 0.2322(3) -0.0683(6) 0.5232(3) 0.0169(14) Uani 1 1 d .
O40 O 0.4974(4) -0.3853(7) 0.6746(4) 0.0250(16) Uani 1 1 d .
O41 O 0.5022(3) -0.2936(6) 0.8960(3) 0.0209(15) Uani 1 1 d .
O42 O 0.3550(3) 0.0991(6) 0.6195(3) 0.0188(14) Uani 1 1 d .
O43 O 0.1398(3) -0.2006(6) 1.0197(3) 0.0161(14) Uani 1 1 d .
O44 O 0.1691(3) -0.1692(5) 0.7855(3) 0.0104(12) Uani 1 1 d .
O45 O -0.0196(3) -0.3036(5) 0.6671(3) 0.0154(13) Uani 1 1 d .
O46 O 0.3651(3) -0.3291(6) 0.8034(3) 0.0159(14) Uani 1 1 d .
O47 O 0.4845(3) -0.0713(6) 0.8499(3) 0.0155(14) Uani 1 1 d .
O48 O 0.2583(3) -0.2219(5) 0.6916(3) 0.0119(13) Uani 1 1 d .
O50 O 0.0544(3) -0.0968(6) 0.6686(3) 0.0166(14) Uani 1 1 d .
O51 O 0.3809(3) -0.2161(6) 1.0263(3) 0.0208(15) Uani 1 1 d .
O53 O 0.1673(3) 0.0423(5) 0.7562(3) 0.0122(13) Uani 1 1 d .
O54 O 0.3724(3) -0.3020(6) 0.5730(3) 0.0198(15) Uani 1 1 d .
O55 O -0.0156(3) 0.0995(6) 0.6052(3) 0.0149(13) Uani 1 1 d .
O56 O 0.0940(3) 0.2161(6) 0.6978(3) 0.0147(13) Uani 1 1 d .
O57 O 0.1840(4) 0.3870(6) 0.7644(3) 0.0178(14) Uani 1 1 d .
O59 O 0.2037(3) -0.4733(6) 0.8807(3) 0.0183(15) Uani 1 1 d .
O61 O 0.2165(3) 0.1480(6) 0.5733(3) 0.0158(13) Uani 1 1 d .
O62 O 0.3211(4) -0.5460(6) 0.7531(3) 0.0196(15) Uani 1 1 d .
O63 O 0.2701(3) -0.2413(6) 0.4496(3) 0.0219(15) Uani 1 1 d .
O65 O 0.2580(3) -0.0091(6) 0.6635(3) 0.0133(13) Uani 1 1 d .
O66 O 0.4727(4) -0.1538(6) 0.6449(3) 0.0217(15) Uani 1 1 d .
O70 O 0.4745(4) 0.0724(6) 0.5947(4) 0.0270(17) Uani 1 1 d .
O71 O -0.0682(3) 0.0053(6) 0.8022(3) 0.0213(15) Uani 1 1 d .
O74 O 0.3575(3) -0.0912(5) 0.7657(3) 0.0141(13) Uani 1 1 d .
N3 N 0.3504(4) -0.6862(7) 1.0687(4) 0.0198(18) Uani 1 1 d .
H3A H 0.3821 -0.7083 1.0518 0.020 Uiso 1 1 calc R
H3B H 0.3232 -0.7460 1.0690 0.020 Uiso 1 1 calc R
H3C H 0.3724 -0.6604 1.1108 0.020 Uiso 1 1 calc R
C18 C 0.1092(5) 0.3412(8) 0.5053(5) 0.016(2) Uani 1 1 d .
N9 N 0.1621(4) 0.5374(7) 0.4439(4) 0.0184(18) Uani 1 1 d .
H9A H 0.1539 0.5928 0.4129 0.018 Uiso 1 1 calc R
H9B H 0.2081 0.5339 0.4687 0.018 Uiso 1 1 calc R
H9C H 0.1387 0.5531 0.4707 0.018 Uiso 1 1 calc R
O82 O 0.2427(4) -0.6184(7) 1.1010(3) 0.0253(16) Uani 1 1 d .
O86 O 0.2268(4) 0.4681(7) 0.3655(4) 0.037(2) Uani 1 1 d .
O81 O 0.2157(4) -0.4665(6) 1.0291(4) 0.0298(18) Uani 1 1 d .
O85 O 0.1599(4) 0.3097(7) 0.3274(4) 0.036(2) Uani 1 1 d .
C6 C 0.4624(4) -0.5161(9) 0.9995(4) 0.014(2) Uani 1 1 d .
H6A H 0.4931 -0.5100 1.0446 0.017 Uiso 1 1 calc R
N2 N 0.4823(6) -0.5330(9) 0.9486(6) 0.043(3) Uani 1 1 d .
H2C H 0.5250 -0.5340 0.9504 0.052 Uiso 1 1 calc R
C11 C 0.0427(5) -0.4963(10) 0.8768(5) 0.022(2) Uani 1 1 d .
H11A H 0.0675 -0.4754 0.9217 0.026 Uiso 1 1 calc R
N1 N 0.3679(5) -0.5323(9) 0.9107(5) 0.034(2) Uani 1 1 d .
H1A H 0.3244 -0.5365 0.8835 0.041 Uiso 1 1 calc R
N5 N -0.1607(5) -0.3144(8) 0.8856(5) 0.025(2) Uani 1 1 d .
H5A H -0.1315 -0.2616 0.9121 0.025 Uiso 1 1 calc R
H5B H -0.1899 -0.3388 0.9049 0.025 Uiso 1 1 calc R
H5C H -0.1855 -0.2832 0.8454 0.025 Uiso 1 1 calc R
C5 C 0.3909(5) -0.5086(9) 0.9777(5) 0.020(2) Uani 1 1 d .
N4 N -0.0355(4) -0.5120(8) 0.7735(4) 0.0235(19) Uani 1 1 d .
H4B H -0.0731 -0.5026 0.7378 0.028 Uiso 1 1 calc R
O84 O -0.1401(4) -0.6027(7) 0.8329(4) 0.0345(19) Uani 1 1 d .
N8 N 0.0333(5) 0.3501(8) 0.5550(4) 0.027(2) Uani 1 1 d .
H8C H -0.0053 0.3433 0.5620 0.033 Uiso 1 1 calc R
C4 C 0.4241(4) -0.5483(8) 0.8936(4) 0.0091(17) Uani 1 1 d .
H4A H 0.4226 -0.5669 0.8505 0.011 Uiso 1 1 calc R
C17 C 0.1478(5) 0.3238(9) 0.4592(5) 0.024(2) Uani 1 1 d .
H17A H 0.1978 0.3156 0.4863 0.029 Uiso 1 1 calc R
H17B H 0.1317 0.2526 0.4341 0.029 Uiso 1 1 calc R
C12 C -0.1684(5) -0.5039(10) 0.8306(6) 0.026(2) Uani 1 1 d .
C3 C 0.3062(6) -0.5932(9) 1.0262(5) 0.021(2) Uani 1 1 d .
H31A H 0.2809 -0.6230 0.9803 0.025 Uiso 1 1 calc R
N7 N 0.1399(5) 0.3895(7) 0.5693(4) 0.026(2) Uani 1 1 d .
H7B H 0.1832 0.4112 0.5880 0.032 Uiso 1 1 calc R
C2 C 0.3505(6) -0.4888(9) 1.0223(5) 0.024(2) Uani 1 1 d .
H2A H 0.3195 -0.4229 1.0053 0.028 Uiso 1 1 calc R
H2B H 0.3834 -0.4701 1.0676 0.028 Uiso 1 1 calc R
N6 N 0.0624(4) -0.5775(8) 0.8404(5) 0.025(2) Uani 1 1 d U
H6B H 0.1005 -0.6177 0.8565 0.030 Uiso 1 1 calc R
C16 C 0.1375(5) 0.4231(9) 0.4092(5) 0.020(2) Uani 1 1 d .
H16A H 0.0874 0.4286 0.3798 0.024 Uiso 1 1 calc R
C10 C -0.0205(5) -0.4520(9) 0.8340(5) 0.023(2) Uani 1 1 d .
C15 C 0.0427(5) 0.3137(10) 0.4981(5) 0.027(3) Uani 1 1 d .
H15A H 0.0094 0.2766 0.4610 0.033 Uiso 1 1 calc R
C9 C 0.0163(5) -0.5865(9) 0.7781(6) 0.023(2) Uani 1 1 d .
H91A H 0.0190 -0.6345 0.7441 0.028 Uiso 1 1 calc R
O83 O -0.2262(4) -0.4730(8) 0.7931(5) 0.051(3) Uani 1 1 d .
C1 C 0.2523(5) -0.5603(9) 1.0576(5) 0.020(2) Uani 1 1 d .
C14 C 0.0913(7) 0.3971(9) 0.5974(5) 0.032(3) Uani 1 1 d .
H14A H 0.0977 0.4297 0.6392 0.038 Uiso 1 1 calc R
C8 C -0.0679(6) -0.3611(10) 0.8430(6) 0.030(3) Uani 1 1 d .
H8A H -0.0958 -0.3276 0.7993 0.036 Uiso 1 1 calc R
H8B H -0.0396 -0.3001 0.8719 0.036 Uiso 1 1 calc R
C13 C 0.1815(5) 0.4027(10) 0.3651(5) 0.023(2) Uani 1 1 d .
C7 C -0.1187(5) -0.4147(9) 0.8763(5) 0.023(2) Uani 1 1 d .
H7A H -0.0908 -0.4492 0.9204 0.028 Uiso 1 1 calc R
O1W O 0.3099(4) 0.3114(6) 0.6405(3) 0.0216(15) Uiso 1 1 d .
O2W O 0.2873(4) -0.8967(7) 1.0896(4) 0.0296(17) Uiso 1 1 d .
O3W O 0.1136(4) 0.6793(7) 0.3292(4) 0.0321(18) Uiso 1 1 d .
O4W O -0.0333(4) 0.2493(7) 0.9210(4) 0.0305(17) Uiso 1 1 d .
O5W O -0.0472(4) -0.1497(7) 0.9578(4) 0.0304(17) Uiso 1 1 d .
O6W O 0.1149(4) -0.4404(8) 1.0713(4) 0.0380(19) Uiso 1 1 d .
O7W O 0.2193(4) 0.3072(7) 0.2384(4) 0.0334(18) Uiso 1 1 d .
O8W O 0.4025(4) -0.6330(7) 1.2058(4) 0.0343(18) Uiso 1 1 d .
O9W O -0.2196(4) 0.0357(7) 0.7930(4) 0.039(2) Uiso 1 1 d .
O10W O 0.2964(5) 0.4824(9) 0.5351(5) 0.053(2) Uiso 1 1 d .
O11W O -0.0608(4) 0.3568(8) 0.6179(4) 0.0385(19) Uiso 1 1 d .
O12W O -0.2020(6) -0.7594(10) 0.7344(5) 0.065(3) Uiso 1 1 d .
O21W O -0.1447(5) -0.4582(8) 0.6543(5) 0.048(2) Uiso 1 1 d .
O20W O 0.4857(6) -0.6006(10) 0.7971(6) 0.063(3) Uiso 1 1 d .
O19W O 0.3840(7) -1.0007(13) 1.2013(7) 0.084(4) Uiso 1 1 d .
O18W O 0.3465(7) -0.4173(12) 1.1983(7) 0.083(4) Uiso 1 1 d .
O17W O 0.4600(7) 0.3442(12) 0.6643(7) 0.082(4) Uiso 1 1 d .
O16W O 0.3525(7) 0.2374(12) 0.2850(6) 0.080(4) Uiso 1 1 d .
O15W O 0.2874(10) 0.0686(18) 0.4193(10) 0.137(7) Uiso 1 1 d .
O14W O 0.2934(8) -0.2077(15) 1.1366(8) 0.108(5) Uiso 1 1 d .
O13W O 0.3456(10) 0.2788(17) 0.5084(9) 0.129(6) Uiso 1 1 d .

loop_
_atom_site_aniso_label
_atom_site_aniso_U_11
_atom_site_aniso_U_22
_atom_site_aniso_U_33
_atom_site_aniso_U_23
_atom_site_aniso_U_13
_atom_site_aniso_U_12
Mo1 0.0126(4) 0.0115(4) 0.0109(4) 0.0008(3) 0.0047(3) 0.0007(3)
Mo2 0.0154(4) 0.0098(4) 0.0123(4) -0.0006(3) 0.0069(3) -0.0004(3)
Mo3 0.0113(4) 0.0149(4) 0.0131(4) -0.0023(3) 0.0044(3) 0.0002(3)
Mo4 0.0124(4) 0.0125(4) 0.0112(3) 0.0000(3) 0.0044(3) 0.0002(3)
Mo5 0.0115(4) 0.0121(4) 0.0117(4) -0.0001(3) 0.0050(3) -0.0007(3)
Mo6 0.0134(4) 0.0099(4) 0.0120(4) 0.0005(3) 0.0054(3) 0.0009(3)
Mo7 0.0179(4) 0.0118(4) 0.0158(4) -0.0003(3) 0.0096(3) -0.0020(3)
Mo8 0.0135(4) 0.0116(4) 0.0114(4) -0.0009(3) 0.0044(3) 0.0007(3)
Mo9 0.0132(4) 0.0120(4) 0.0104(4) -0.0013(3) 0.0048(3) 0.0002(3)
Mo10 0.0171(4) 0.0140(4) 0.0112(4) 0.0007(3) 0.0071(3) 0.0010(4)
Mo11 0.0129(4) 0.0118(4) 0.0133(4) -0.0018(3) 0.0060(3) -0.0016(3)
Mo12 0.0135(4) 0.0155(4) 0.0168(4) -0.0028(3) 0.0071(3) -0.0021(4)
Mo13 0.0141(4) 0.0148(4) 0.0116(4) 0.0007(3) 0.0076(3) -0.0002(3)
Mo14 0.0117(4) 0.0142(4) 0.0126(4) -0.0003(3) 0.0066(3) 0.0011(3)
Mo15 0.0148(4) 0.0126(4) 0.0117(4) -0.0018(3) 0.0067(3) 0.0002(3)
Mo16 0.0187(4) 0.0182(4) 0.0132(4) -0.0023(3) 0.0094(3) 0.0001(4)
Mo17 0.0144(4) 0.0187(4) 0.0167(4) -0.0031(3) 0.0085(3) 0.0003(4)
Mo18 0.0168(4) 0.0193(4) 0.0178(4) -0.0012(3) 0.0113(3) -0.0005(4)
P2 0.0100(10) 0.0088(11) 0.0127(11) 0.0009(9) 0.0058(9) 0.0002(9)
P1 0.0114(10) 0.0153(12) 0.0099(10) -0.0008(9) 0.0051(9) 0.0014(10)
O3 0.019(3) 0.013(3) 0.017(3) 0.003(3) 0.008(3) 0.001(3)
O4 0.014(3) 0.014(3) 0.012(3) -0.005(2) 0.005(2) -0.001(3)
O5 0.020(3) 0.018(3) 0.015(3) -0.005(3) 0.006(3) 0.000(3)
O6 0.020(3) 0.019(4) 0.017(3) -0.010(3) 0.008(3) -0.003(3)
O7 0.019(3) 0.014(3) 0.020(3) 0.000(3) 0.010(3) 0.002(3)
O8 0.015(3) 0.016(3) 0.021(3) -0.002(3) 0.008(3) -0.003(3)
O9 0.017(3) 0.026(4) 0.023(4) 0.000(3) 0.008(3) 0.000(3)
O10 0.010(3) 0.015(3) 0.013(3) 0.002(3) 0.006(2) 0.003(3)
O11 0.011(3) 0.017(3) 0.015(3) -0.001(3) 0.007(2) 0.003(3)
O12 0.013(3) 0.015(3) 0.013(3) -0.003(3) 0.005(2) 0.003(3)
O13 0.014(3) 0.011(3) 0.013(3) 0.000(2) 0.004(2) 0.000(3)
O14 0.017(3) 0.019(3) 0.015(3) -0.004(3) 0.003(3) 0.000(3)
O15 0.012(3) 0.016(3) 0.013(3) 0.000(3) 0.003(2) -0.002(3)
O16 0.011(3) 0.014(3) 0.014(3) -0.001(3) 0.005(2) 0.007(3)
O17 0.017(3) 0.019(3) 0.011(3) -0.001(3) 0.008(2) 0.003(3)
O18 0.012(3) 0.015(3) 0.017(3) 0.001(3) 0.005(3) 0.004(3)
O20 0.014(3) 0.013(3) 0.008(3) -0.001(2) 0.005(2) -0.004(3)
O21 0.023(3) 0.017(3) 0.013(3) -0.006(3) 0.005(3) 0.002(3)
O22 0.017(3) 0.011(3) 0.018(3) -0.002(3) 0.004(3) -0.002(3)
O23 0.013(3) 0.020(4) 0.014(3) 0.002(3) 0.005(2) -0.003(3)
O24 0.014(3) 0.016(3) 0.015(3) 0.000(3) 0.005(2) -0.005(3)
O25 0.025(3) 0.023(4) 0.012(3) -0.002(3) 0.012(3) -0.003(3)
O26 0.015(3) 0.017(3) 0.012(3) -0.002(3) 0.007(2) 0.002(3)
O27 0.019(3) 0.015(3) 0.015(3) 0.001(3) 0.007(3) -0.002(3)
O28 0.015(3) 0.016(3) 0.016(3) 0.004(3) 0.013(3) 0.004(3)
O29 0.019(3) 0.021(4) 0.013(3) 0.005(3) 0.010(3) 0.004(3)
O30 0.025(4) 0.014(3) 0.024(4) 0.000(3) 0.020(3) 0.004(3)
O31 0.013(3) 0.013(3) 0.015(3) 0.001(3) 0.003(2) 0.001(3)
O32 0.015(3) 0.016(3) 0.020(3) 0.001(3) 0.011(3) 0.005(3)
O33 0.022(3) 0.016(3) 0.014(3) -0.005(3) 0.010(3) -0.005(3)
O34 0.015(3) 0.018(3) 0.015(3) 0.001(3) 0.002(3) -0.007(3)
O35 0.021(3) 0.011(3) 0.015(3) -0.002(3) 0.008(3) -0.009(3)
O36 0.022(3) 0.019(4) 0.014(3) -0.002(3) 0.007(3) 0.003(3)
O37 0.012(3) 0.014(3) 0.015(3) -0.007(3) 0.004(2) -0.006(3)
O38 0.018(3) 0.012(3) 0.015(3) -0.001(3) 0.008(3) 0.005(3)
O39 0.021(3) 0.017(3) 0.015(3) 0.000(3) 0.010(3) 0.001(3)
O40 0.020(3) 0.030(4) 0.028(4) -0.007(3) 0.013(3) 0.002(3)
O41 0.019(3) 0.025(4) 0.017(3) -0.003(3) 0.004(3) 0.004(3)
O42 0.018(3) 0.027(4) 0.016(3) -0.001(3) 0.011(3) -0.001(3)
O43 0.019(3) 0.018(3) 0.019(3) 0.002(3) 0.015(3) -0.004(3)
O44 0.010(3) 0.012(3) 0.011(3) 0.003(2) 0.006(2) 0.002(3)
O45 0.016(3) 0.013(3) 0.017(3) -0.003(3) 0.006(3) 0.000(3)
O46 0.012(3) 0.021(4) 0.013(3) -0.002(3) 0.003(2) 0.001(3)
O47 0.009(3) 0.014(3) 0.023(3) -0.001(3) 0.005(3) -0.005(3)
O48 0.010(3) 0.010(3) 0.011(3) -0.001(2) -0.001(2) 0.001(3)
O50 0.019(3) 0.018(3) 0.016(3) -0.001(3) 0.010(3) -0.003(3)
O51 0.020(3) 0.023(4) 0.017(3) 0.006(3) 0.004(3) 0.004(3)
O53 0.012(3) 0.014(3) 0.011(3) -0.001(2) 0.005(2) -0.003(3)
O54 0.023(3) 0.021(4) 0.018(3) -0.005(3) 0.011(3) -0.001(3)
O55 0.014(3) 0.014(3) 0.015(3) 0.002(3) 0.003(3) 0.002(3)
O56 0.014(3) 0.015(3) 0.017(3) -0.001(3) 0.009(3) 0.004(3)
O57 0.025(4) 0.012(3) 0.018(3) -0.001(3) 0.011(3) -0.003(3)
O59 0.023(3) 0.016(4) 0.016(3) 0.001(3) 0.007(3) 0.003(3)
O61 0.025(3) 0.014(3) 0.010(3) 0.001(3) 0.009(3) 0.005(3)
O62 0.024(4) 0.017(3) 0.015(3) -0.002(3) 0.004(3) 0.004(3)
O63 0.020(3) 0.032(4) 0.016(3) 0.002(3) 0.010(3) -0.007(3)
O65 0.015(3) 0.014(3) 0.012(3) 0.003(3) 0.005(2) 0.005(3)
O66 0.023(3) 0.028(4) 0.019(3) 0.001(3) 0.014(3) -0.002(3)
O70 0.031(4) 0.025(4) 0.036(4) -0.004(3) 0.025(3) 0.003(3)
O71 0.019(3) 0.024(4) 0.025(4) 0.000(3) 0.012(3) 0.003(3)
O74 0.017(3) 0.010(3) 0.017(3) -0.001(3) 0.008(3) -0.001(3)
N3 0.025(4) 0.015(4) 0.028(5) -0.003(3) 0.020(4) -0.007(4)
C18 0.018(5) 0.009(4) 0.014(4) 0.000(4) -0.001(4) 0.005(4)
N9 0.016(4) 0.019(4) 0.023(4) -0.005(3) 0.009(3) 0.000(4)
O82 0.029(4) 0.033(4) 0.019(3) 0.000(3) 0.015(3) -0.005(4)
O86 0.041(5) 0.036(5) 0.049(5) -0.011(4) 0.035(4) -0.004(4)
O81 0.035(4) 0.026(4) 0.034(4) 0.012(3) 0.020(3) 0.012(4)
O85 0.051(5) 0.030(4) 0.043(5) -0.022(4) 0.037(4) -0.023(4)
C6 0.005(4) 0.033(6) 0.003(4) 0.001(4) -0.001(3) 0.004(4)
N2 0.034(6) 0.034(6) 0.064(7) 0.011(5) 0.021(5) 0.005(5)
C11 0.012(4) 0.029(6) 0.025(5) 0.005(5) 0.007(4) 0.005(5)
N1 0.038(6) 0.032(5) 0.025(5) 0.004(4) 0.005(4) 0.001(5)
N5 0.028(4) 0.022(5) 0.032(5) -0.001(4) 0.018(4) 0.009(4)
C5 0.021(5) 0.015(5) 0.022(5) 0.007(4) 0.006(4) 0.003(4)
N4 0.025(4) 0.023(5) 0.022(4) -0.004(4) 0.007(3) -0.010(4)
O84 0.035(4) 0.025(4) 0.046(5) -0.004(4) 0.018(4) 0.004(4)
N8 0.031(5) 0.031(5) 0.028(5) 0.009(4) 0.020(4) 0.005(5)
C4 0.007(4) 0.011(4) 0.009(4) 0.003(3) 0.003(3) 0.001(4)
C17 0.020(5) 0.025(6) 0.026(5) 0.002(4) 0.007(4) -0.006(5)
C12 0.017(5) 0.022(6) 0.043(6) 0.008(5) 0.016(5) 0.003(5)
C3 0.030(6) 0.020(5) 0.016(5) -0.002(4) 0.014(4) 0.004(5)
N7 0.029(5) 0.017(5) 0.026(5) 0.004(4) 0.002(4) 0.003(4)
C2 0.034(6) 0.016(5) 0.022(5) -0.006(4) 0.012(4) -0.004(5)
N6 0.019(4) 0.022(4) 0.041(5) 0.002(4) 0.020(4) 0.012(4)
C16 0.020(5) 0.021(5) 0.022(5) -0.006(4) 0.012(4) -0.005(4)
C10 0.029(5) 0.020(5) 0.028(5) -0.005(4) 0.020(4) -0.005(5)
C15 0.021(5) 0.041(7) 0.021(5) 0.003(5) 0.009(4) -0.017(5)
C9 0.027(5) 0.015(5) 0.036(6) 0.003(4) 0.021(5) 0.004(5)
O83 0.032(5) 0.042(6) 0.064(6) -0.019(5) 0.002(4) -0.006(4)
C1 0.023(5) 0.015(5) 0.025(5) -0.005(4) 0.012(4) 0.000(4)
C14 0.058(8) 0.023(6) 0.017(5) 0.009(4) 0.018(5) -0.002(6)
C8 0.031(6) 0.019(5) 0.052(7) 0.005(5) 0.029(5) 0.010(5)
C13 0.017(5) 0.033(6) 0.024(5) -0.002(4) 0.013(4) 0.004(5)
C7 0.028(5) 0.024(5) 0.023(5) 0.003(4) 0.014(4) 0.017(5)

loop_
_atom_type_symbol
_atom_type_description
_atom_type_scat_dispersion_real
_atom_type_scat_dispersion_imag
_atom_type_scat_source
C C 0.0033 0.0016 'International Tables Vol C Tables 4.2.6.8 and 6.1.1.4'
H H 0.0000 0.0000 'International Tables Vol C Tables 4.2.6.8 and 6.1.1.4'
N N 0.0061 0.0033 'International Tables Vol C Tables 4.2.6.8 and 6.1.1.4'
O O 0.0106 0.0060 'International Tables Vol C Tables 4.2.6.8 and 6.1.1.4'
Mo Mo -1.6832 0.6857 'International Tables Vol C Tables 4.2.6.8 and 6.1.1.4'
P P 0.1023 0.0942 'International Tables Vol C Tables 4.2.6.8 and 6.1.1.4'

loop_
_geom_angle_atom_site_label_1
_geom_angle_atom_site_label_2
_geom_angle_atom_site_label_3
_geom_angle
O55 Mo1 O35 103.2(3)
O55 Mo1 O50 101.5(3)
O35 Mo1 O50 97.8(3)
O55 Mo1 O56 97.2(3)
O35 Mo1 O56 95.3(3)
O50 Mo1 O56 154.0(3)
O55 Mo1 O38 90.2(3)
O35 Mo1 O38 166.6(3)
O50 Mo1 O38 80.3(3)
O56 Mo1 O38 81.8(2)
O55 Mo1 O53 165.9(3)
O35 Mo1 O53 87.8(3)
O50 Mo1 O53 85.5(3)
O56 Mo1 O53 72.7(2)
O38 Mo1 O53 78.9(2)
O57 Mo2 O11 101.6(3)
O57 Mo2 O56 98.9(3)
O11 Mo2 O56 97.3(3)
O57 Mo2 O17 102.8(3)
O11 Mo2 O17 90.2(3)
O56 Mo2 O17 155.1(3)
O57 Mo2 O5 92.3(3)
O11 Mo2 O5 165.3(3)
O56 Mo2 O5 85.4(3)
O17 Mo2 O5 81.8(3)
O57 Mo2 O53 169.0(3)
O11 Mo2 O53 87.1(3)
O56 Mo2 O53 73.0(2)
O17 Mo2 O53 83.8(2)
O5 Mo2 O53 79.8(2)
O41 Mo3 O34 102.7(3)
O41 Mo3 O46 102.6(3)
O34 Mo3 O46 97.7(3)
O41 Mo3 O47 95.8(3)
O34 Mo3 O47 95.3(3)
O46 Mo3 O47 154.4(3)
O41 Mo3 O8 90.7(3)
O34 Mo3 O8 166.5(3)
O46 Mo3 O8 80.4(3)
O47 Mo3 O8 81.8(3)
O41 Mo3 O74 163.7(3)
O34 Mo3 O74 89.9(3)
O46 Mo3 O74 85.5(3)
O47 Mo3 O74 72.5(2)
O8 Mo3 O74 76.7(2)
O51 Mo4 O23 102.0(3)
O51 Mo4 O18 103.1(3)
O23 Mo4 O18 92.5(3)
O51 Mo4 O12 99.4(3)
O23 Mo4 O12 97.5(3)
O18 Mo4 O12 152.8(3)
O51 Mo4 O34 92.4(3)
O23 Mo4 O34 165.2(3)
O18 Mo4 O34 81.3(3)
O12 Mo4 O34 82.8(3)
O51 Mo4 O20 168.6(3)
O23 Mo4 O20 87.0(2)
O18 Mo4 O20 83.1(2)
O12 Mo4 O20 72.3(2)
O34 Mo4 O20 79.0(2)
O45 Mo5 O24 102.5(3)
O45 Mo5 O31 100.3(3)
O24 Mo5 O31 99.0(3)
O45 Mo5 O50 102.2(3)
O24 Mo5 O50 90.8(3)
O31 Mo5 O50 152.8(3)
O45 Mo5 O3 92.7(3)
O24 Mo5 O3 163.6(3)
O31 Mo5 O3 84.1(3)
O50 Mo5 O3 79.8(3)
O45 Mo5 O44 169.4(3)
O24 Mo5 O44 87.0(2)
O31 Mo5 O44 73.2(2)
O50 Mo5 O44 82.2(2)
O3 Mo5 O44 78.5(2)
O59 Mo6 O13 103.0(3)
O59 Mo6 O18 99.3(3)
O13 Mo6 O18 94.5(3)
O59 Mo6 O31 99.4(3)
O13 Mo6 O31 98.0(3)
O18 Mo6 O31 154.5(3)
O59 Mo6 O15 92.1(3)
O13 Mo6 O15 164.5(3)
O18 Mo6 O15 79.5(2)
O31 Mo6 O15 82.6(2)
O59 Mo6 O44 167.9(3)
O13 Mo6 O44 87.7(3)
O18 Mo6 O44 85.2(2)
O31 Mo6 O44 73.3(2)
O15 Mo6 O44 77.7(2)
O1W Mo7 O5 103.4(3)
O1W Mo7 O14 102.1(3)
O5 Mo7 O14 97.5(3)
O1W Mo7 O61 95.5(3)
O5 Mo7 O61 95.4(3)
O14 Mo7 O61 155.0(3)
O1W Mo7 O42 89.8(3)
O5 Mo7 O42 166.7(3)
O14 Mo7 O42 80.4(3)
O61 Mo7 O42 82.1(3)
O1W Mo7 O65 164.4(3)
O5 Mo7 O65 88.9(3)
O14 Mo7 O65 85.4(3)
O61 Mo7 O65 73.5(2)
O42 Mo7 O65 77.8(2)
O62 Mo8 O6 102.6(3)
O62 Mo8 O37 102.4(3)
O6 Mo8 O37 98.8(3)
O62 Mo8 O46 99.7(3)
O6 Mo8 O46 91.0(3)
O37 Mo8 O46 153.2(3)
O62 Mo8 O13 93.5(3)
O6 Mo8 O13 162.2(3)
O37 Mo8 O13 84.8(3)
O46 Mo8 O13 78.8(2)
O62 Mo8 O48 170.0(3)
O6 Mo8 O48 87.0(3)
O37 Mo8 O48 73.1(2)
O46 Mo8 O48 82.6(2)
O13 Mo8 O48 77.3(2)
O21 Mo9 O3 101.4(3)
O21 Mo9 O26 100.4(3)
O3 Mo9 O26 98.3(3)
O21 Mo9 O37 96.9(3)
O3 Mo9 O37 94.5(3)
O26 Mo9 O37 155.9(3)
O21 Mo9 O32 89.5(3)
O3 Mo9 O32 168.9(3)
O26 Mo9 O32 81.7(3)
O37 Mo9 O32 81.9(3)
O21 Mo9 O48 165.2(3)
O3 Mo9 O48 90.5(3)
O26 Mo9 O48 86.5(2)
O37 Mo9 O48 73.1(2)
O32 Mo9 O48 78.4(2)
O36 Mo10 O39 102.4(3)
O36 Mo10 O61 99.8(3)
O39 Mo10 O61 98.7(3)
O36 Mo10 O26 103.0(3)
O39 Mo10 O26 89.9(3)
O61 Mo10 O26 153.2(3)
O36 Mo10 O35 93.9(3)
O39 Mo10 O35 162.3(3)
O61 Mo10 O35 85.1(3)
O26 Mo10 O35 79.5(3)
O36 Mo10 O65 168.6(3)
O39 Mo10 O65 87.4(3)
O61 Mo10 O65 72.6(2)
O26 Mo10 O65 82.6(2)
O35 Mo10 O65 77.2(2)
O22 Mo11 O4 101.4(3)
O22 Mo11 O17 102.7(3)
O4 Mo11 O17 97.9(3)
O22 Mo11 O12 95.4(3)
O4 Mo11 O12 96.0(3)
O17 Mo11 O12 154.4(3)
O22 Mo11 O16 90.4(3)
O4 Mo11 O16 168.1(3)
O17 Mo11 O16 80.2(2)
O12 Mo11 O16 81.8(2)
O22 Mo11 O20 163.8(3)
O4 Mo11 O20 91.0(3)
O17 Mo11 O20 85.6(3)
O12 Mo11 O20 72.8(2)
O16 Mo11 O20 77.1(2)
O9 Mo12 O7 102.3(3)
O9 Mo12 O14 101.9(3)
O7 Mo12 O14 91.5(3)
O9 Mo12 O47 99.5(3)
O7 Mo12 O47 99.4(3)
O14 Mo12 O47 153.3(3)
O9 Mo12 O4 92.8(3)
O7 Mo12 O4 164.1(3)
O14 Mo12 O4 80.5(3)
O47 Mo12 O4 82.7(3)
O9 Mo12 O74 169.0(3)
O7 Mo12 O74 87.3(3)
O14 Mo12 O74 82.9(3)
O47 Mo12 O74 73.4(2)
O4 Mo12 O74 78.1(2)
O43 Mo13 O15 104.4(3)
O43 Mo13 O27 102.2(3)
O15 Mo13 O27 99.7(3)
O43 Mo13 O23 99.4(3)
O15 Mo13 O23 86.5(3)
O27 Mo13 O23 155.3(3)
O43 Mo13 O25 97.1(3)
O15 Mo13 O25 156.0(3)
O27 Mo13 O25 85.9(3)
O23 Mo13 O25 79.5(3)
O43 Mo13 O10 168.4(3)
O15 Mo13 O10 87.2(3)
O27 Mo13 O10 74.8(2)
O23 Mo13 O10 81.7(2)
O25 Mo13 O10 71.7(2)
O71 Mo14 O38 102.8(3)
O71 Mo14 O29 102.9(3)
O38 Mo14 O29 98.6(3)
O71 Mo14 O27 98.5(3)
O38 Mo14 O27 155.4(3)
O29 Mo14 O27 88.4(3)
O71 Mo14 O24 100.2(3)
O38 Mo14 O24 85.0(3)
O29 Mo14 O24 155.2(3)
O27 Mo14 O24 79.3(3)
O71 Mo14 O10 169.7(3)
O38 Mo14 O10 87.4(2)
O29 Mo14 O10 74.3(2)
O27 Mo14 O10 71.7(2)
O24 Mo14 O10 81.4(2)
O33 Mo15 O16 104.7(3)
O33 Mo15 O25 103.1(3)
O16 Mo15 O25 100.6(3)
O33 Mo15 O29 95.6(3)
O16 Mo15 O29 155.6(3)
O25 Mo15 O29 87.7(3)
O33 Mo15 O11 96.9(3)
O16 Mo15 O11 85.2(3)
O25 Mo15 O11 156.9(3)
O29 Mo15 O11 78.8(2)
O33 Mo15 O10 168.0(3)
O16 Mo15 O10 87.1(2)
O25 Mo15 O10 76.4(3)
O29 Mo15 O10 72.5(2)
O11 Mo15 O10 81.6(2)
O63 Mo16 O32 103.6(3)
O63 Mo16 O54 103.3(3)
O32 Mo16 O54 99.2(3)
O63 Mo16 O30 97.9(3)
O32 Mo16 O30 155.4(3)
O54 Mo16 O30 87.1(3)
O63 Mo16 O39 98.7(3)
O32 Mo16 O39 85.6(3)
O54 Mo16 O39 155.6(3)
O30 Mo16 O39 79.5(3)
O63 Mo16 O28 169.5(3)
O32 Mo16 O28 86.9(3)
O54 Mo16 O28 74.5(3)
O30 Mo16 O28 71.8(2)
O39 Mo16 O28 82.0(2)
O40 Mo17 O8 104.7(3)
O40 Mo17 O66 102.7(3)
O8 Mo17 O66 99.9(3)
O40 Mo17 O6 99.2(3)
O8 Mo17 O6 85.8(3)
O66 Mo17 O6 155.1(3)
O40 Mo17 O54 97.8(3)
O8 Mo17 O54 154.5(3)
O66 Mo17 O54 86.6(3)
O6 Mo17 O54 78.8(3)
O40 Mo17 O28 169.2(3)
O8 Mo17 O28 86.1(3)
O66 Mo17 O28 74.8(3)
O6 Mo17 O28 81.5(2)
O54 Mo17 O28 71.7(2)
O70 Mo18 O42 102.7(3)
O70 Mo18 O30 103.0(3)
O42 Mo18 O30 100.2(3)
O70 Mo18 O66 99.3(3)
O42 Mo18 O66 154.3(3)
O30 Mo18 O66 87.7(3)
O70 Mo18 O7 99.7(3)
O42 Mo18 O7 83.6(3)
O30 Mo18 O7 155.5(3)
O66 Mo18 O7 79.6(3)
O70 Mo18 O28 170.9(3)
O42 Mo18 O28 86.4(3)
O30 Mo18 O28 75.4(3)
O66 Mo18 O28 71.8(2)
O7 Mo18 O28 80.8(2)
O20 P2 O44 111.8(3)
O20 P2 O53 111.2(3)
O44 P2 O53 111.0(3)
O20 P2 O10 107.1(3)
O44 P2 O10 108.1(4)
O53 P2 O10 107.5(3)
O48 P1 O65 111.5(3)
O48 P1 O74 111.4(3)
O65 P1 O74 110.6(4)
O48 P1 O28 108.0(4)
O65 P1 O28 107.5(4)
O74 P1 O28 107.7(3)
Mo9 O3 Mo5 162.3(4)
Mo11 O4 Mo12 162.4(4)
Mo7 O5 Mo2 162.5(4)
Mo8 O6 Mo17 145.9(4)
Mo12 O7 Mo18 146.4(4)
Mo17 O8 Mo3 153.6(3)
P2 O10 Mo15 125.4(3)
P2 O10 Mo13 123.9(3)
Mo15 O10 Mo13 91.0(2)
P2 O10 Mo14 124.6(3)
Mo15 O10 Mo14 91.1(2)
Mo13 O10 Mo14 90.6(2)
Mo2 O11 Mo15 146.2(3)
Mo4 O12 Mo11 122.8(3)
Mo6 O13 Mo8 168.5(3)
Mo7 O14 Mo12 152.2(4)
Mo13 O15 Mo6 153.7(4)
Mo15 O16 Mo11 152.4(3)
Mo11 O17 Mo2 153.1(4)
Mo4 O18 Mo6 153.2(4)
P2 O20 Mo11 131.7(4)
P2 O20 Mo4 125.0(3)
Mo11 O20 Mo4 92.0(2)
Mo4 O23 Mo13 143.6(4)
Mo5 O24 Mo14 146.8(4)
Mo15 O25 Mo13 120.9(3)
Mo9 O26 Mo10 152.2(4)
Mo13 O27 Mo14 123.0(3)
P1 O28 Mo18 125.2(4)
P1 O28 Mo17 124.6(3)
Mo18 O28 Mo17 90.8(2)
P1 O28 Mo16 124.1(3)
Mo18 O28 Mo16 90.7(2)
Mo17 O28 Mo16 91.3(2)
Mo14 O29 Mo15 122.0(3)
Mo18 O30 Mo16 122.1(3)
Mo5 O31 Mo6 122.5(3)
Mo16 O32 Mo9 152.1(4)
Mo3 O34 Mo4 162.4(4)
Mo1 O35 Mo10 163.4(4)
Mo8 O37 Mo9 121.9(3)
Mo14 O38 Mo1 152.0(3)
Mo10 O39 Mo16 146.9(4)
Mo18 O42 Mo7 154.8(4)
P2 O44 Mo6 130.9(3)
P2 O44 Mo5 125.8(3)
Mo6 O44 Mo5 90.9(2)
Mo3 O46 Mo8 153.7(4)
Mo12 O47 Mo3 121.6(3)
P1 O48 Mo9 130.6(3)
P1 O48 Mo8 124.9(3)
Mo9 O48 Mo8 91.9(2)
Mo1 O50 Mo5 152.8(4)
P2 O53 Mo1 130.8(3)
P2 O53 Mo2 125.4(3)
Mo1 O53 Mo2 91.8(2)
Mo16 O54 Mo17 122.5(3)
Mo2 O56 Mo1 122.1(3)
Mo10 O61 Mo7 122.3(3)
P1 O65 Mo7 131.3(4)
P1 O65 Mo10 125.0(4)
Mo7 O65 Mo10 91.3(2)
Mo17 O66 Mo18 122.5(3)
P1 O74 Mo3 130.3(4)
P1 O74 Mo12 124.8(4)
Mo3 O74 Mo12 92.5(2)
C15 C18 N7 105.8(9)
C15 C18 C17 131.0(9)
N7 C18 C17 123.2(9)
N2 C6 C5 110.9(9)
C6 N2 C4 107.2(9)
N6 C11 C10 106.6(9)
C5 N1 C4 108.8(9)
N1 C5 C6 104.4(9)
N1 C5 C2 130.3(9)
C6 C5 C2 125.0(9)
C9 N4 C10 111.2(9)
C14 N8 C15 110.2(9)
N2 C4 N1 108.3(9)
C16 C17 C18 113.0(9)
O84 C12 O83 127.6(11)
O84 C12 C7 113.7(9)
O83 C12 C7 118.4(10)
N3 C3 C1 106.7(8)
N3 C3 C2 111.8(8)
C1 C3 C2 111.4(8)
C14 N7 C18 109.1(9)
C5 C2 C3 113.2(8)
C9 N6 C11 111.9(9)
C17 C16 N9 112.7(8)
C17 C16 C13 110.5(9)
N9 C16 C13 105.6(8)
C11 C10 N4 104.6(9)
C11 C10 C8 132.4(10)
N4 C10 C8 123.0(10)
C18 C15 N8 107.4(9)
N6 C9 N4 105.7(9)
O82 C1 O81 125.0(9)
O82 C1 C3 122.7(9)
O81 C1 C3 112.1(9)
N8 C14 N7 107.3(10)
C10 C8 C7 110.4(9)
O86 C13 O85 127.2(10)
O86 C13 C16 121.9(10)
O85 C13 C16 110.8(9)
C12 C7 N5 109.5(8)
C12 C7 C8 111.9(9)
N5 C7 C8 105.1(8)

loop_
_geom_bond_atom_site_label_1
_geom_bond_atom_site_label_2
_geom_bond_distance
Mo1 O55 1.680(6)
Mo1 O35 1.759(6)
Mo1 O50 1.870(7)
Mo1 O56 1.938(7)
Mo1 O38 2.168(6)
Mo1 O53 2.309(6)
Mo2 O57 1.681(7)
Mo2 O11 1.809(6)
Mo2 O56 1.877(6)
Mo2 O17 1.896(6)
Mo2 O5 2.068(7)
Mo2 O53 2.338(6)
Mo3 O41 1.695(7)
Mo3 O34 1.758(7)
Mo3 O46 1.867(6)
Mo3 O47 1.972(6)
Mo3 O8 2.157(7)
Mo3 O74 2.312(6)
Mo4 O51 1.677(6)
Mo4 O23 1.799(6)
Mo4 O18 1.886(7)
Mo4 O12 1.883(7)
Mo4 O34 2.125(7)
Mo4 O20 2.364(6)
Mo5 O45 1.704(6)
Mo5 O24 1.793(7)
Mo5 O31 1.879(6)
Mo5 O50 1.920(7)
Mo5 O3 2.089(6)
Mo5 O44 2.352(6)
Mo6 O59 1.688(7)
Mo6 O13 1.757(6)
Mo6 O18 1.893(6)
Mo6 O31 1.920(6)
Mo6 O15 2.135(6)
Mo6 O44 2.321(6)
Mo7 O1W 1.683(7)
Mo7 O5 1.776(7)
Mo7 O14 1.876(6)
Mo7 O61 1.936(6)
Mo7 O42 2.143(7)
Mo7 O65 2.292(7)
Mo8 O62 1.675(7)
Mo8 O6 1.796(7)
Mo8 O37 1.868(6)
Mo8 O46 1.909(6)
Mo8 O13 2.093(6)
Mo8 O48 2.360(6)
Mo9 O21 1.689(6)
Mo9 O3 1.764(6)
Mo9 O26 1.853(7)
Mo9 O37 1.960(6)
Mo9 O32 2.136(6)
Mo9 O48 2.296(6)
Mo10 O36 1.676(6)
Mo10 O39 1.799(7)
Mo10 O61 1.872(7)
Mo10 O26 1.933(7)
Mo10 O35 2.080(7)
Mo10 O65 2.372(6)
Mo11 O22 1.673(6)
Mo11 O4 1.758(6)
Mo11 O17 1.883(6)
Mo11 O12 1.941(6)
Mo11 O16 2.169(6)
Mo11 O20 2.304(6)
Mo12 O9 1.688(7)
Mo12 O7 1.785(6)
Mo12 O14 1.895(6)
Mo12 O47 1.878(7)
Mo12 O4 2.114(6)
Mo12 O74 2.342(6)
Mo13 O43 1.677(6)
Mo13 O15 1.782(7)
Mo13 O27 1.849(7)
Mo13 O23 2.042(6)
Mo13 O25 2.067(7)
Mo13 O10 2.396(6)
Mo14 O71 1.692(6)
Mo14 O38 1.781(6)
Mo14 O29 1.858(7)
Mo14 O27 2.031(6)
Mo14 O24 2.040(7)
Mo14 O10 2.404(6)
Mo15 O33 1.704(6)
Mo15 O16 1.778(6)
Mo15 O25 1.833(7)
Mo15 O29 2.029(6)
Mo15 O11 2.043(6)
Mo15 O10 2.362(6)
Mo16 O63 1.675(6)
Mo16 O32 1.783(6)
Mo16 O54 1.842(7)
Mo16 O30 2.034(7)
Mo16 O39 2.034(7)
Mo16 O28 2.395(6)
Mo17 O40 1.688(7)
Mo17 O8 1.783(6)
Mo17 O66 1.839(7)
Mo17 O6 2.044(7)
Mo17 O54 2.045(7)
Mo17 O28 2.373(6)
Mo18 O70 1.689(7)
Mo18 O42 1.775(7)
Mo18 O30 1.844(7)
Mo18 O66 2.017(7)
Mo18 O7 2.070(7)
Mo18 O28 2.377(6)
P2 O20 1.531(6)
P2 O44 1.530(7)
P2 O53 1.532(6)
P2 O10 1.559(6)
P1 O48 1.531(7)
P1 O65 1.535(7)
P1 O74 1.550(7)
P1 O28 1.573(6)
N3 C3 1.475(13)
C18 C15 1.347(14)
C18 N7 1.383(13)
C18 C17 1.486(14)
N9 C16 1.506(12)
O82 C1 1.216(12)
O86 C13 1.193(13)
O81 C1 1.328(12)
O85 C13 1.315(13)
C6 N2 1.306(14)
C6 C5 1.360(13)
N2 C4 1.330(14)
C11 N6 1.371(13)
C11 C10 1.369(14)
N1 C5 1.349(14)
N1 C4 1.342(13)
N5 C7 1.501(12)
C5 C2 1.492(14)
N4 C9 1.340(13)
N4 C10 1.390(13)
O84 C12 1.274(13)
N8 C14 1.307(15)
N8 C15 1.363(14)
C17 C16 1.526(14)
C12 O83 1.205(13)
C12 C7 1.516(15)
C3 C1 1.538(13)
C3 C2 1.530(15)
N7 C14 1.341(15)
N6 C9 1.308(14)
C16 C13 1.544(13)
C10 C8 1.490(14)
C8 C7 1.587(14)
